data_7004415
loop_
_publ_author_name
'Zheng, Shou-Tian'
'Zhang, Jie'
'Li, Bing'
'Yang, Guo-Yu'

_publ_section_title
;
 The first solid composed of {As4V16O42(H2O)} clusters
;
_journal_issue 41
_journal_name_full 'Dalton Transactions'
_journal_page_first 5584
_journal_page_last 5587
_journal_paper_doi 10.1039/B806770h
_journal_year 2008
_chemical_formula_sum 'C20 H73 As4 N15 O46 V16 Zn4'
_chemical_formula_weight 2636.13
_chemical_name_systematic
;
?
;
_space_group_IT_number 2
_symmetry_cell_setting triclinic
_symmetry_space_group_name_Hall '-P 1'
_symmetry_space_group_name_H-M 'P -1'
_atom_sites_solution_hydrogens geom
_atom_sites_solution_primary direct
_atom_sites_solution_secondary difmap
_audit_creation_method SHELXL-97
_cell_angle_alpha 97.4880(10)
_cell_angle_beta 110.3230(10)
_cell_angle_gamma 111.049(3)
_cell_formula_units_Z 1
_cell_length_a 11.702(3)
_cell_length_b 13.109(3)
_cell_length_c 14.515(3)
_cell_measurement_reflns_used 5526
_cell_measurement_temperature 294(2)
_cell_measurement_theta_max 27.4797
_cell_measurement_theta_min 2.0611
_cell_volume 1864.1(7)
_computing_cell_refinement 'CrystalClear (Rigaku Corp., 2000)'
_computing_data_collection 'CrystalClear (Rigaku Corp., 2000)'
_computing_data_reduction 'CrystalClear (Rigaku Corp., 2000)'
_computing_molecular_graphics SHELXTL
_computing_publication_material SHELXTL
_computing_structure_refinement 'SHELXL-97 (Sheldrick, 1997)'
_computing_structure_solution 'SHELXS-97 (Sheldrick, 1990)'
_diffrn_ambient_temperature 294(2)
_diffrn_measured_fraction_theta_full 0.981
_diffrn_measured_fraction_theta_max 0.981
_diffrn_measurement_device_type 'mercury CCD'
_diffrn_measurement_method dtprofit.ref
_diffrn_radiation_monochromator graphite
_diffrn_radiation_source 'fine-focus sealed tube'
_diffrn_radiation_type MoK\a
_diffrn_radiation_wavelength 0.71073
_diffrn_reflns_av_R_equivalents 0.0250
_diffrn_reflns_av_sigmaI/netI 0.0416
_diffrn_reflns_limit_h_max 15
_diffrn_reflns_limit_h_min -15
_diffrn_reflns_limit_k_max 16
_diffrn_reflns_limit_k_min -10
_diffrn_reflns_limit_l_max 18
_diffrn_reflns_limit_l_min -18
_diffrn_reflns_number 14630
_diffrn_reflns_theta_full 27.48
_diffrn_reflns_theta_max 27.48
_diffrn_reflns_theta_min 2.06
_diffrn_standards_decay_% 0
_diffrn_standards_interval_count 0
_diffrn_standards_interval_time .
_diffrn_standards_number 0
_exptl_absorpt_coefficient_mu 5.020
_exptl_absorpt_correction_T_max 0.471
_exptl_absorpt_correction_T_min 0.135
_exptl_absorpt_correction_type multi-scan
_exptl_absorpt_process_details 'SADABS (Sheldrick, 1996)'
_exptl_crystal_colour brown
_exptl_crystal_density_diffrn 2.348
_exptl_crystal_density_method 'not measured'
_exptl_crystal_description prism
_exptl_crystal_F_000 1286
_exptl_crystal_size_max 0.40
_exptl_crystal_size_mid 0.34
_exptl_crystal_size_min 0.15
_refine_diff_density_max 2.392
_refine_diff_density_min -1.157
_refine_diff_density_rms 0.168
_refine_ls_extinction_method none
_refine_ls_goodness_of_fit_ref 1.128
_refine_ls_hydrogen_treatment constr
_refine_ls_matrix_type full
_refine_ls_number_parameters 505
_refine_ls_number_reflns 8379
_refine_ls_number_restraints 18
_refine_ls_restrained_S_all 1.130
_refine_ls_R_factor_all 0.0487
_refine_ls_R_factor_gt 0.0417
_refine_ls_shift/su_max 0.000
_refine_ls_shift/su_mean 0.000
_refine_ls_structure_factor_coef Fsqd
_refine_ls_weighting_details 'calc w=1/[\s^2^(Fo^2^)+(0.0910P)^2^+0.1082P] where P=(Fo^2^+2Fc^2^)/3'
_refine_ls_weighting_scheme calc
_refine_ls_wR_factor_gt 0.1371
_refine_ls_wR_factor_ref 0.1409
_reflns_number_gt 6558
_reflns_number_total 8379
_reflns_threshold_expression >2sigma(I)
_cod_data_source_file B806770h.txt
_cod_data_source_block 1
_cod_depositor_comments
;
The following automatic conversions were performed:
'_exptl_absorpt_correction_type' value 'Multi-scan' changed to
'multi-scan' according to
'/home/saulius/struct/CIF-dictionaries/cif_core.dic' dictionary named
'cif_core.dic' version 2.4.1 from 2010-06-29.

Automatic conversion script
Id: cif_fix_enum 1527 2010-12-29 10:47:43Z saulius 
;
_cod_original_sg_symbol_Hall -P1
_cod_original_sg_symbol_H-M P-1
_cod_database_code 7004415

loop_
_symmetry_equiv_pos_as_xyz
'x, y, z'
'-x, -y, -z'

loop_
_atom_site_label
_atom_site_type_symbol
_atom_site_fract_x
_atom_site_fract_y
_atom_site_fract_z
_atom_site_U_iso_or_equiv
_atom_site_adp_type
_atom_site_occupancy
_atom_site_symmetry_multiplicity
_atom_site_calc_flag
_atom_site_refinement_flags
_atom_site_disorder_assembly
_atom_site_disorder_group
Zn1 Zn 0.06933(6) 0.54001(5) 0.19519(4) 0.02342(15) Uani 1 1 d . . .
Zn2 Zn 0.36627(6) 0.17070(5) -0.37818(5) 0.02821(16) Uani 1 1 d . . .
As1 As 0.36692(5) 0.31641(4) 0.02045(4) 0.02136(13) Uani 1 1 d . . .
As2 As -0.47457(6) -0.14552(6) -0.12751(5) 0.01887(14) Uani 0.95 1 d P . .
As2A As -0.4662(12) -0.1931(14) -0.1163(11) 0.031(3) Uani 0.05 1 d P . .
V1 V 0.29300(8) 0.25529(6) 0.22399(6) 0.01609(17) Uani 1 1 d . . .
V2 V -0.03341(8) -0.14567(6) -0.23975(6) 0.01644(17) Uani 1 1 d . . .
V3 V 0.24437(8) 0.03698(6) -0.13025(6) 0.01530(17) Uani 1 1 d . . .
V4 V -0.24800(8) 0.12598(7) 0.00256(6) 0.01316(17) Uani 0.93 1 d P . .
V4A V -0.3736(12) 0.0736(11) -0.0610(10) 0.025(2) Uani 0.07 1 d PU . .
V5 V -0.28329(7) -0.02796(6) -0.24775(6) 0.01598(17) Uani 1 1 d . . .
V6 V 0.07199(8) 0.16593(6) -0.18651(6) 0.01670(17) Uani 1 1 d . . .
V7 V 0.10676(7) 0.32000(6) 0.06657(6) 0.01445(17) Uani 1 1 d . . .
V8 V -0.12550(7) 0.21499(6) -0.13465(6) 0.01507(17) Uani 1 1 d . . .
O1 O -0.4031(4) -0.0494(3) -0.3577(3) 0.0310(8) Uani 1 1 d . . .
O2 O -0.3409(4) 0.1871(3) 0.0143(3) 0.0308(8) Uani 1 1 d . . .
O3 O 0.1022(4) 0.2308(3) -0.2686(3) 0.0279(8) Uani 1 1 d . . .
O4 O 0.2548(3) 0.1908(3) -0.0822(3) 0.0219(7) Uani 1 1 d . . .
O5 O 0.4896(3) 0.2730(3) 0.0899(3) 0.0245(7) Uani 1 1 d . . .
O6 O 0.3327(4) 0.0406(3) -0.1947(3) 0.0283(8) Uani 1 1 d . . .
O7 O -0.3474(3) -0.0415(3) -0.0132(3) 0.0219(7) Uani 1 1 d . . .
O8 O 0.1488(3) 0.4568(3) 0.1031(2) 0.0204(7) Uani 1 1 d . . .
O9 O -0.1996(3) -0.1268(3) -0.2631(3) 0.0190(7) Uani 1 1 d . . .
O10 O 0.1219(3) 0.2641(3) 0.1834(2) 0.0184(6) Uani 1 1 d . . .
O11 O 0.4103(4) 0.3610(3) 0.3229(3) 0.0302(8) Uani 1 1 d . . .
O12 O -0.1227(3) 0.1019(3) -0.2304(2) 0.0179(6) Uani 1 1 d . . .
O13 O 0.1425(3) -0.1157(3) -0.1339(3) 0.0220(7) Uani 1 1 d . . .
O14 O 0.2759(3) 0.3009(3) 0.0972(2) 0.0193(7) Uani 1 1 d . . .
O15 O -0.3662(3) -0.1491(3) -0.1895(3) 0.0213(7) Uani 1 1 d . . .
O16 O 0.0671(3) 0.0183(3) -0.2208(2) 0.0196(7) Uani 1 1 d . . .
O17 O 0.0679(3) 0.2701(3) -0.0781(2) 0.0160(6) Uani 1 1 d . . .
O18 O -0.2768(3) 0.0844(3) -0.1418(2) 0.0170(6) Uani 1 1 d . . .
O19 O -0.0871(3) 0.2481(3) 0.0086(2) 0.0180(6) Uani 1 1 d . . .
O20 O -0.0519(4) -0.2127(3) -0.3497(3) 0.0275(8) Uani 1 1 d . . .
O21 O 0.1725(3) 0.6928(3) 0.1887(3) 0.0235(7) Uani 1 1 d . . .
N1 N 0.1625(6) 0.4903(5) 0.3192(4) 0.0425(13) Uani 1 1 d . . .
H1A H 0.1714 0.4274 0.2970 0.051 Uiso 1 1 calc R . .
H1B H 0.2455 0.5464 0.3604 0.051 Uiso 1 1 calc R . .
N2 N -0.0416(5) 0.5647(4) 0.2836(4) 0.0324(10) Uani 1 1 d . . .
H2C H -0.0404 0.6351 0.2886 0.039 Uiso 1 1 calc R . .
N3 N -0.1217(4) 0.4528(4) 0.0794(3) 0.0245(9) Uani 1 1 d . . .
H3A H -0.1247 0.4769 0.0236 0.029 Uiso 1 1 calc R . .
H3B H -0.1430 0.3777 0.0622 0.029 Uiso 1 1 calc R . .
N4 N 0.5274(5) 0.2247(5) -0.2381(4) 0.0362(11) Uani 1 1 d . . .
H4A H 0.5226 0.1654 -0.2122 0.043 Uiso 1 1 calc R . .
H4B H 0.6049 0.2511 -0.2458 0.043 Uiso 1 1 calc R . .
N5 N 0.3470(5) 0.3200(4) -0.3103(4) 0.0320(10) Uani 1 1 d . . .
H5C H 0.2814 0.2971 -0.2874 0.038 Uiso 1 1 calc R . .
N6 N 0.3554(6) 0.2468(4) -0.4968(4) 0.0388(12) Uani 1 1 d . . .
H6A H 0.4174 0.2444 -0.5193 0.047 Uiso 1 1 calc R . .
H6B H 0.2730 0.2079 -0.5497 0.047 Uiso 1 1 calc R . .
N7 N 0.4069(7) 0.0404(6) -0.4452(5) 0.0121(13) Uani 0.50 1 d PU . .
H7A H 0.4400 0.0615 -0.4906 0.015 Uiso 0.50 1 calc PR . .
H7B H 0.4676 0.0270 -0.3964 0.015 Uiso 0.50 1 calc PR . .
N8 N 0.1813(5) 0.0396(4) -0.4109(4) 0.0384(11) Uani 1 1 d . . .
H8C H 0.1668 0.0463 -0.3532 0.046 Uiso 1 1 calc R . .
C1 C 0.0775(8) 0.4660(6) 0.3763(5) 0.0506(18) Uani 1 1 d . . .
H1C H 0.1302 0.4643 0.4440 0.061 Uiso 1 1 calc R . .
H1D H 0.0012 0.3915 0.3404 0.061 Uiso 1 1 calc R . .
C2 C 0.0262(8) 0.5560(6) 0.3869(5) 0.0476(17) Uani 1 1 d . . .
H2A H -0.0371 0.5346 0.4178 0.057 Uiso 1 1 calc R . .
H2B H 0.1011 0.6291 0.4306 0.057 Uiso 1 1 calc R . .
C3 C -0.1806(6) 0.4762(6) 0.2228(5) 0.0399(14) Uani 1 1 d . . .
H3C H -0.2418 0.4939 0.2456 0.048 Uiso 1 1 calc R . .
H3D H -0.1864 0.4027 0.2318 0.048 Uiso 1 1 calc R . .
C4 C -0.2200(6) 0.4710(5) 0.1117(5) 0.0336(12) Uani 1 1 d . . .
H4C H -0.3093 0.4091 0.0701 0.040 Uiso 1 1 calc R . .
H4D H -0.2230 0.5419 0.1017 0.040 Uiso 1 1 calc R . .
C5 C 0.5284(7) 0.3152(6) -0.1667(5) 0.0485(17) Uani 1 1 d . . .
H5A H 0.6195 0.3603 -0.1133 0.058 Uiso 1 1 calc R . .
H5B H 0.4702 0.2813 -0.1343 0.058 Uiso 1 1 calc R . .
C6 C 0.4800(7) 0.3914(6) -0.2220(5) 0.0519(18) Uani 1 1 d . . .
H6C H 0.4715 0.4455 -0.1756 0.062 Uiso 1 1 calc R . .
H6D H 0.5449 0.4340 -0.2461 0.062 Uiso 1 1 calc R . .
C7 C 0.3093(7) 0.3753(5) -0.3902(5) 0.0395(14) Uani 1 1 d . . .
H7C H 0.3349 0.4547 -0.3586 0.047 Uiso 1 1 calc R . .
H7D H 0.2120 0.3377 -0.4309 0.047 Uiso 1 1 calc R . .
C8 C 0.3809(7) 0.3681(6) -0.4597(5) 0.0434(15) Uani 1 1 d . . .
H8A H 0.3470 0.3952 -0.5177 0.052 Uiso 1 1 calc R . .
H8B H 0.4774 0.4159 -0.4217 0.052 Uiso 1 1 calc R . .
C9 C 0.267(2) -0.0702(18) -0.5010(17) 0.081(5) Uani 0.50 1 d PU . .
H9A H 0.2149 -0.0675 -0.5685 0.097 Uiso 0.50 1 calc PR . .
H9B H 0.2817 -0.1382 -0.5089 0.097 Uiso 0.50 1 calc PR . .
C10 C 0.1902(19) -0.0728(14) -0.4352(13) 0.072(5) Uani 0.50 1 d P . .
H10A H 0.2360 -0.0868 -0.3718 0.087 Uiso 0.50 1 calc PR . .
H10B H 0.0997 -0.1347 -0.4712 0.087 Uiso 0.50 1 calc PR . .
C11 C 0.0695(6) 0.0435(6) -0.4928(5) 0.0493(18) Uani 1 1 d . . .
H11A H 0.0783 0.0268 -0.5557 0.059 Uiso 1 1 d R . .
H11B H 0.0739 0.1189 -0.4796 0.059 Uiso 1 1 d R . .
O1W O 0.0000 0.0000 0.0000 0.162(6) Uiso 1 2 d S . .
O2W O 0.2099(16) -0.1901(13) -0.3453(13) 0.104(5) Uiso 0.50 1 d P . .
O3W O 0.6163(15) 0.3145(12) 0.4605(11) 0.052(4) Uiso 0.33 1 d P . .
O4W O 0.6430(18) 0.2836(14) 0.5647(13) 0.067(4) Uiso 0.33 1 d P . .
O5W O 0.6767(14) 0.3353(12) 0.3998(11) 0.048(3) Uiso 0.33 1 d P . .

loop_
_atom_site_aniso_label
_atom_site_aniso_U_11
_atom_site_aniso_U_22
_atom_site_aniso_U_33
_atom_site_aniso_U_23
_atom_site_aniso_U_13
_atom_site_aniso_U_12
Zn1 0.0262(3) 0.0259(3) 0.0263(3) 0.0151(2) 0.0157(3) 0.0129(2)
Zn2 0.0234(3) 0.0356(3) 0.0252(3) 0.0086(3) 0.0091(2) 0.0136(3)
As1 0.0208(3) 0.0204(2) 0.0270(3) 0.0095(2) 0.0155(2) 0.0072(2)
As2 0.0136(3) 0.0228(3) 0.0227(3) 0.0088(2) 0.0093(2) 0.0084(2)
As2A 0.012(5) 0.040(9) 0.042(7) 0.020(7) 0.009(5) 0.013(6)
V1 0.0152(4) 0.0168(4) 0.0161(4) 0.0060(3) 0.0080(3) 0.0052(3)
V2 0.0192(4) 0.0174(4) 0.0171(4) 0.0086(3) 0.0108(3) 0.0084(3)
V3 0.0163(4) 0.0182(4) 0.0185(4) 0.0099(3) 0.0129(3) 0.0081(3)
V4 0.0118(4) 0.0156(4) 0.0182(4) 0.0092(3) 0.0104(3) 0.0072(3)
V4A 0.020(4) 0.034(4) 0.029(4) 0.018(3) 0.014(3) 0.013(3)
V5 0.0139(4) 0.0202(4) 0.0149(4) 0.0074(3) 0.0066(3) 0.0073(3)
V6 0.0189(4) 0.0180(4) 0.0202(4) 0.0105(3) 0.0138(3) 0.0084(3)
V7 0.0153(4) 0.0159(4) 0.0193(4) 0.0097(3) 0.0122(3) 0.0081(3)
V8 0.0157(4) 0.0162(4) 0.0206(4) 0.0111(3) 0.0113(3) 0.0092(3)
O1 0.0270(19) 0.042(2) 0.0231(18) 0.0132(16) 0.0060(16) 0.0168(17)
O2 0.028(2) 0.037(2) 0.041(2) 0.0170(17) 0.0225(18) 0.0199(17)
O3 0.031(2) 0.0315(19) 0.035(2) 0.0197(16) 0.0245(17) 0.0148(16)
O4 0.0179(16) 0.0225(16) 0.0209(16) 0.0013(13) 0.0064(13) 0.0079(13)
O5 0.0175(17) 0.0270(18) 0.0341(19) 0.0143(16) 0.0155(15) 0.0089(14)
O6 0.032(2) 0.0322(19) 0.032(2) 0.0132(16) 0.0261(17) 0.0127(16)
O7 0.0227(17) 0.0198(16) 0.0208(16) 0.0083(13) 0.0095(14) 0.0055(14)
O8 0.0231(17) 0.0178(15) 0.0257(17) 0.0105(13) 0.0154(14) 0.0081(13)
O9 0.0198(16) 0.0188(15) 0.0248(17) 0.0110(13) 0.0135(14) 0.0095(13)
O10 0.0187(16) 0.0204(16) 0.0222(16) 0.0132(13) 0.0126(13) 0.0087(13)
O11 0.0275(19) 0.0272(18) 0.0211(17) 0.0009(15) 0.0055(15) 0.0029(16)
O12 0.0171(16) 0.0187(15) 0.0226(16) 0.0089(13) 0.0119(13) 0.0084(13)
O13 0.0174(16) 0.0245(17) 0.0236(17) 0.0130(14) 0.0083(14) 0.0068(14)
O14 0.0185(16) 0.0267(17) 0.0218(16) 0.0118(13) 0.0126(14) 0.0139(14)
O15 0.0239(17) 0.0201(16) 0.0267(17) 0.0101(14) 0.0172(15) 0.0095(14)
O16 0.0172(16) 0.0192(15) 0.0246(17) 0.0091(13) 0.0107(14) 0.0075(13)
O17 0.0142(15) 0.0214(16) 0.0178(15) 0.0086(13) 0.0102(13) 0.0090(13)
O18 0.0181(16) 0.0180(15) 0.0204(15) 0.0096(13) 0.0127(13) 0.0078(13)
O19 0.0164(15) 0.0181(15) 0.0241(16) 0.0099(13) 0.0138(13) 0.0061(13)
O20 0.034(2) 0.0276(18) 0.0249(18) 0.0085(15) 0.0170(16) 0.0133(16)
O21 0.0221(17) 0.0207(16) 0.0356(19) 0.0161(15) 0.0154(15) 0.0119(14)
N1 0.067(4) 0.052(3) 0.033(3) 0.022(2) 0.026(3) 0.044(3)
N2 0.043(3) 0.036(3) 0.033(2) 0.016(2) 0.022(2) 0.024(2)
N3 0.028(2) 0.025(2) 0.030(2) 0.0142(18) 0.0169(19) 0.0148(18)
N4 0.024(2) 0.049(3) 0.032(2) 0.018(2) 0.012(2) 0.010(2)
N5 0.032(2) 0.033(2) 0.035(3) 0.008(2) 0.023(2) 0.010(2)
N6 0.049(3) 0.044(3) 0.026(2) 0.011(2) 0.020(2) 0.020(2)
N7 0.018(2) 0.015(2) 0.012(2) 0.0053(15) 0.0073(15) 0.0147(16)
N8 0.035(3) 0.039(3) 0.034(3) 0.015(2) 0.011(2) 0.013(2)
C1 0.088(6) 0.061(4) 0.044(4) 0.041(3) 0.042(4) 0.053(4)
C2 0.070(5) 0.070(5) 0.034(3) 0.027(3) 0.038(3) 0.044(4)
C3 0.037(3) 0.051(4) 0.042(3) 0.020(3) 0.030(3) 0.015(3)
C4 0.025(3) 0.040(3) 0.042(3) 0.018(3) 0.023(3) 0.012(2)
C5 0.038(3) 0.054(4) 0.027(3) 0.010(3) 0.006(3) 0.000(3)
C6 0.051(4) 0.039(3) 0.040(4) 0.000(3) 0.018(3) -0.002(3)
C7 0.043(3) 0.036(3) 0.046(3) 0.015(3) 0.024(3) 0.019(3)
C8 0.059(4) 0.043(3) 0.041(3) 0.023(3) 0.028(3) 0.024(3)
C9 0.082(7) 0.083(7) 0.086(7) 0.028(5) 0.040(5) 0.040(5)
C10 0.085(13) 0.047(8) 0.054(10) -0.001(7) 0.017(9) 0.013(9)
C11 0.040(4) 0.043(4) 0.044(4) 0.021(3) 0.002(3) 0.008(3)

loop_
_atom_type_symbol
_atom_type_description
_atom_type_scat_dispersion_real
_atom_type_scat_dispersion_imag
_atom_type_scat_source
C C 0.0033 0.0016 'International Tables Vol C Tables 4.2.6.8 and 6.1.1.4'
H H 0.0000 0.0000 'International Tables Vol C Tables 4.2.6.8 and 6.1.1.4'
N N 0.0061 0.0033 'International Tables Vol C Tables 4.2.6.8 and 6.1.1.4'
O O 0.0106 0.0060 'International Tables Vol C Tables 4.2.6.8 and 6.1.1.4'
V V 0.3005 0.5294 'International Tables Vol C Tables 4.2.6.8 and 6.1.1.4'
Zn Zn 0.2839 1.4301 'International Tables Vol C Tables 4.2.6.8 and 6.1.1.4'
As As 0.0499 2.0058 'International Tables Vol C Tables 4.2.6.8 and 6.1.1.4'

loop_
_geom_angle_atom_site_label_1
_geom_angle_atom_site_label_2
_geom_angle_atom_site_label_3
_geom_angle
_geom_angle_site_symmetry_1
_geom_angle_site_symmetry_3
_geom_angle_publ_flag
O21 Zn1 N3 114.51(15) . . ?
O21 Zn1 N1 117.1(2) . . ?
N3 Zn1 N1 128.4(2) . . ?
O21 Zn1 N2 105.58(16) . . ?
N3 Zn1 N2 82.28(18) . . ?
N1 Zn1 N2 82.26(19) . . ?
O21 Zn1 O8 92.68(13) . . ?
N3 Zn1 O8 90.16(14) . . ?
N1 Zn1 O8 89.61(16) . . ?
N2 Zn1 O8 161.74(15) . . ?
N4 Zn2 N8 121.51(19) . . ?
N4 Zn2 N6 126.8(2) . . ?
N8 Zn2 N6 111.3(2) . . ?
N4 Zn2 N7 95.4(2) . . ?
N8 Zn2 N7 85.3(3) . . ?
N6 Zn2 N7 94.5(2) . . ?
N4 Zn2 N5 82.3(2) . . ?
N8 Zn2 N5 101.68(19) . . ?
N6 Zn2 N5 81.54(19) . . ?
N7 Zn2 N5 172.8(2) . . ?
O4 As1 O5 100.33(16) . . ?
O4 As1 O14 99.17(16) . . ?
O5 As1 O14 98.72(15) . . ?
O7 As2 O5 100.50(16) . 2 ?
O7 As2 O15 96.61(16) . . ?
O5 As2 O15 96.49(15) 2 . ?
O11 V1 O9 111.85(17) . 2 ?
O11 V1 O10 111.23(17) . . ?
O9 V1 O10 81.86(13) 2 . ?
O11 V1 O15 109.21(17) . 2 ?
O9 V1 O15 78.90(14) 2 2 ?
O10 V1 O15 139.26(14) . 2 ?
O11 V1 O14 109.87(17) . . ?
O9 V1 O14 137.98(14) 2 . ?
O10 V1 O14 78.76(13) . . ?
O15 V1 O14 92.20(13) 2 . ?
O11 V1 V2 114.41(14) . 2 ?
O9 V1 V2 40.96(9) 2 2 ?
O10 V1 V2 41.33(9) . 2 ?
O15 V1 V2 114.67(10) 2 2 ?
O14 V1 V2 114.35(10) . 2 ?
O11 V1 V7 114.26(14) . . ?
O9 V1 V7 113.71(10) 2 . ?
O10 V1 V7 38.20(9) . . ?
O15 V1 V7 123.90(10) 2 . ?
O14 V1 V7 40.73(9) . . ?
V2 V1 V7 77.12(3) 2 . ?
O11 V1 V5 112.70(14) . 2 ?
O9 V1 V5 38.31(10) 2 2 ?
O10 V1 V5 115.17(10) . 2 ?
O15 V1 V5 40.99(9) 2 2 ?
O14 V1 V5 124.57(10) . 2 ?
V2 V1 V5 77.55(3) 2 2 ?
V7 V1 V5 132.48(3) . 2 ?
O20 V2 O13 109.32(17) . . ?
O20 V2 O9 107.19(16) . . ?
O13 V2 O9 143.48(15) . . ?
O20 V2 O16 106.26(16) . . ?
O13 V2 O16 80.06(14) . . ?
O9 V2 O16 90.62(13) . . ?
O20 V2 O10 106.41(16) . 2 ?
O13 V2 O10 89.32(13) . 2 ?
O9 V2 O10 79.70(13) . 2 ?
O16 V2 O10 147.33(14) . 2 ?
O20 V2 V3 108.75(14) . . ?
O13 V2 V3 39.84(10) . . ?
O9 V2 V3 125.66(10) . . ?
O16 V2 V3 40.69(9) . . ?
O10 V2 V3 125.32(10) 2 . ?
O20 V2 V1 107.63(14) . 2 ?
O13 V2 V1 124.06(10) . 2 ?
O9 V2 V1 39.96(9) . 2 ?
O16 V2 V1 126.38(10) . 2 ?
O10 V2 V1 40.16(9) 2 2 ?
V3 V2 V1 143.61(4) . 2 ?
O6 V3 O13 111.47(17) . . ?
O6 V3 O16 109.16(17) . . ?
O13 V3 O16 82.08(14) . . ?
O6 V3 O7 110.11(17) . 2 ?
O13 V3 O7 80.10(14) . 2 ?
O16 V3 O7 140.51(15) . 2 ?
O6 V3 O4 111.03(16) . . ?
O13 V3 O4 137.02(15) . . ?
O16 V3 O4 78.40(13) . . ?
O7 V3 O4 91.31(14) 2 . ?
O6 V3 V2 112.46(14) . . ?
O13 V3 V2 40.97(10) . . ?
O16 V3 V2 41.60(9) . . ?
O7 V3 V2 116.20(10) 2 . ?
O4 V3 V2 114.01(10) . . ?
O6 V3 V4 113.40(13) . 2 ?
O13 V3 V4 38.71(10) . 2 ?
O16 V3 V4 115.88(10) . 2 ?
O7 V3 V4 41.76(9) 2 2 ?
O4 V3 V4 123.77(11) . 2 ?
V2 V3 V4 78.09(3) . 2 ?
O6 V3 V6 113.89(13) . . ?
O13 V3 V6 112.68(10) . . ?
O16 V3 V6 37.40(10) . . ?
O7 V3 V6 123.84(10) 2 . ?
O4 V3 V6 41.12(9) . . ?
V2 V3 V6 76.39(3) . . ?
V4 V3 V6 131.88(3) 2 . ?
O2 V4 O13 110.41(18) . 2 ?
O2 V4 O19 104.60(17) . . ?
O13 V4 O19 90.35(14) 2 . ?
O2 V4 O18 110.07(17) . . ?
O13 V4 O18 139.52(14) 2 . ?
O19 V4 O18 79.59(13) . . ?
O2 V4 O7 108.00(17) . . ?
O13 V4 O7 78.89(14) 2 . ?
O19 V4 O7 147.39(14) . . ?
O18 V4 O7 88.79(13) . . ?
O2 V4 V8 109.38(14) . . ?
O13 V4 V8 122.28(11) 2 . ?
O19 V4 V8 39.74(10) . . ?
O18 V4 V8 40.10(9) . . ?
O7 V4 V8 124.46(10) . . ?
O2 V4 V3 111.10(14) . 2 ?
O13 V4 V3 38.20(10) 2 2 ?
O19 V4 V3 124.65(10) . 2 ?
O18 V4 V3 122.56(9) . 2 ?
O7 V4 V3 41.06(9) . 2 ?
V8 V4 V3 139.49(3) . 2 ?
O1 V5 O9 109.71(17) . . ?
O1 V5 O12 107.41(17) . . ?
O9 V5 O12 89.91(14) . . ?
O1 V5 O18 109.83(17) . . ?
O9 V5 O18 140.37(14) . . ?
O12 V5 O18 80.89(13) . . ?
O1 V5 O15 105.46(17) . . ?
O9 V5 O15 78.54(14) . . ?
O12 V5 O15 147.13(14) . . ?
O18 V5 O15 88.59(13) . . ?
O1 V5 V8 111.87(14) . . ?
O9 V5 V8 122.23(10) . . ?
O12 V5 V8 40.25(10) . . ?
O18 V5 V8 40.81(9) . . ?
O15 V5 V8 124.38(10) . . ?
O1 V5 V1 108.69(14) . 2 ?
O9 V5 V1 38.55(10) . 2 ?
O12 V5 V1 124.61(10) . 2 ?
O18 V5 V1 122.44(9) . 2 ?
O15 V5 V1 40.39(9) . 2 ?
V8 V5 V1 139.44(3) . 2 ?
O3 V6 O16 109.25(17) . . ?
O3 V6 O12 106.33(16) . . ?
O16 V6 O12 92.34(13) . . ?
O3 V6 O17 109.58(16) . . ?
O16 V6 O17 140.90(14) . . ?
O12 V6 O17 81.23(13) . . ?
O3 V6 O4 105.68(17) . . ?
O16 V6 O4 78.19(13) . . ?
O12 V6 O4 147.97(14) . . ?
O17 V6 O4 87.10(13) . . ?
O3 V6 V8 109.60(13) . . ?
O16 V6 V8 125.59(10) . . ?
O12 V6 V8 40.61(10) . . ?
O17 V6 V8 41.01(9) . . ?
O4 V6 V8 124.32(10) . . ?
O3 V6 V3 110.44(13) . . ?
O16 V6 V3 37.99(10) . . ?
O12 V6 V3 125.44(10) . . ?
O17 V6 V3 120.31(9) . . ?
O4 V6 V3 40.32(9) . . ?
V8 V6 V3 139.94(3) . . ?
O8 V7 O10 108.27(15) . . ?
O8 V7 O19 104.81(15) . . ?
O10 V7 O19 92.48(14) . . ?
O8 V7 O17 110.61(15) . . ?
O10 V7 O17 141.00(13) . . ?
O19 V7 O17 80.62(13) . . ?
O8 V7 O14 107.83(15) . . ?
O10 V7 O14 78.94(13) . . ?
O19 V7 O14 147.32(14) . . ?
O17 V7 O14 86.49(13) . . ?
O8 V7 V8 109.33(12) . . ?
O10 V7 V8 125.50(10) . . ?
O19 V7 V8 40.39(10) . . ?
O17 V7 V8 40.58(9) . . ?
O14 V7 V8 123.22(10) . . ?
O8 V7 V1 110.90(12) . . ?
O10 V7 V1 38.68(10) . . ?
O19 V7 V1 126.04(10) . . ?
O17 V7 V1 120.12(9) . . ?
O14 V7 V1 40.42(9) . . ?
V8 V7 V1 139.76(3) . . ?
O21 V8 O12 112.30(16) 2_565 . ?
O21 V8 O19 112.41(16) 2_565 . ?
O12 V8 O19 135.28(14) . . ?
O21 V8 O17 110.67(15) 2_565 . ?
O12 V8 O17 83.29(13) . . ?
O19 V8 O17 81.22(13) . . ?
O21 V8 O18 112.66(15) 2_565 . ?
O12 V8 O18 81.94(13) . . ?
O19 V8 O18 81.26(13) . . ?
O17 V8 O18 136.65(13) . . ?
O21 V8 V6 114.85(12) 2_565 . ?
O12 V8 V6 41.43(9) . . ?
O19 V8 V6 115.40(10) . . ?
O17 V8 V6 42.27(9) . . ?
O18 V8 V6 115.95(10) . . ?
O21 V8 V5 117.45(13) 2_565 . ?
O12 V8 V5 40.87(9) . . ?
O19 V8 V5 113.93(10) . . ?
O17 V8 V5 115.80(9) . . ?
O18 V8 V5 41.25(9) . . ?
V6 V8 V5 79.04(3) . . ?
O21 V8 V7 114.74(13) 2_565 . ?
O12 V8 V7 116.39(10) . . ?
O19 V8 V7 40.27(9) . . ?
O17 V8 V7 41.31(9) . . ?
O18 V8 V7 114.70(10) . . ?
V6 V8 V7 80.35(3) . . ?
V5 V8 V7 127.80(3) . . ?
O21 V8 V4 116.81(12) 2_565 . ?
O12 V8 V4 114.78(10) . . ?
O19 V8 V4 40.42(9) . . ?
O17 V8 V4 114.37(9) . . ?
O18 V8 V4 41.09(9) . . ?
V6 V8 V4 128.32(3) . . ?
V5 V8 V4 78.57(3) . . ?
V7 V8 V4 77.85(3) . . ?
As1 O4 V3 137.23(18) . . ?
As1 O4 V6 124.02(17) . . ?
V3 O4 V6 98.56(14) . . ?
As1 O5 As2 132.03(19) . 2 ?
As2 O7 V3 137.10(18) . 2 ?
As2 O7 V4 125.58(18) . . ?
V3 O7 V4 97.18(14) 2 . ?
V7 O8 Zn1 126.14(17) . . ?
V5 O9 V1 103.14(15) . 2 ?
V5 O9 V2 148.87(18) . . ?
V1 O9 V2 99.08(14) 2 . ?
V7 O10 V1 103.12(15) . . ?
V7 O10 V2 146.35(18) . 2 ?
V1 O10 V2 98.50(13) . 2 ?
V8 O12 V5 98.87(15) . . ?
V8 O12 V6 97.96(14) . . ?
V5 O12 V6 146.12(17) . . ?
V3 O13 V4 103.09(16) . 2 ?
V3 O13 V2 99.18(14) . . ?
V4 O13 V2 149.48(19) 2 . ?
As1 O14 V1 135.16(17) . . ?
As1 O14 V7 125.90(17) . . ?
V1 O14 V7 98.86(14) . . ?
As2 O15 V1 136.34(18) . 2 ?
As2 O15 V5 125.04(17) . . ?
V1 O15 V5 98.61(14) 2 . ?
V6 O16 V3 104.61(15) . . ?
V6 O16 V2 145.04(18) . . ?
V3 O16 V2 97.71(14) . . ?
V8 O17 V7 98.11(13) . . ?
V8 O17 V6 96.73(14) . . ?
V7 O17 V6 147.48(16) . . ?
V8 O18 V5 97.94(14) . . ?
V8 O18 V4 98.82(14) . . ?
V5 O18 V4 144.22(17) . . ?
V7 O19 V8 99.34(14) . . ?
V7 O19 V4 146.26(18) . . ?
V8 O19 V4 99.84(15) . . ?
V8 O21 Zn1 132.7(2) 2_565 . ?
C1 N1 Zn1 108.2(4) . . ?
C1 N1 H1A 110.1 . . ?
Zn1 N1 H1A 110.1 . . ?
C1 N1 H1B 110.1 . . ?
Zn1 N1 H1B 110.1 . . ?
H1A N1 H1B 108.4 . . ?
C3 N2 C2 115.0(5) . . ?
C3 N2 Zn1 104.6(3) . . ?
C2 N2 Zn1 107.9(4) . . ?
C3 N2 H2C 109.7 . . ?
C2 N2 H2C 109.7 . . ?
Zn1 N2 H2C 109.7 . . ?
C4 N3 Zn1 110.4(3) . . ?
C4 N3 H3A 109.6 . . ?
Zn1 N3 H3A 109.6 . . ?
C4 N3 H3B 109.6 . . ?
Zn1 N3 H3B 109.6 . . ?
H3A N3 H3B 108.1 . . ?
C5 N4 Zn2 110.8(4) . . ?
C5 N4 H4A 109.5 . . ?
Zn2 N4 H4A 109.5 . . ?
C5 N4 H4B 109.5 . . ?
Zn2 N4 H4B 109.5 . . ?
H4A N4 H4B 108.1 . . ?
C7 N5 C6 114.7(5) . . ?
C7 N5 Zn2 108.2(4) . . ?
C6 N5 Zn2 105.1(4) . . ?
C7 N5 H5C 109.6 . . ?
C6 N5 H5C 109.6 . . ?
Zn2 N5 H5C 109.6 . . ?
C8 N6 Zn2 110.1(4) . . ?
C8 N6 H6A 109.6 . . ?
Zn2 N6 H6A 109.6 . . ?
C8 N6 H6B 109.6 . . ?
Zn2 N6 H6B 109.6 . . ?
H6A N6 H6B 108.1 . . ?
C9 N7 Zn2 106.1(8) . . ?
C9 N7 H7A 110.5 . . ?
Zn2 N7 H7A 110.5 . . ?
C9 N7 H7B 110.5 . . ?
Zn2 N7 H7B 110.5 . . ?
H7A N7 H7B 108.7 . . ?
C11 N8 C10 112.1(8) . . ?
C11 N8 Zn2 112.9(4) . . ?
C10 N8 Zn2 108.1(8) . . ?
C11 N8 H8C 107.9 . . ?
C10 N8 H8C 107.9 . . ?
Zn2 N8 H8C 107.9 . . ?
N1 C1 C2 111.1(5) . . ?
N1 C1 H1C 109.4 . . ?
C2 C1 H1C 109.4 . . ?
N1 C1 H1D 109.4 . . ?
C2 C1 H1D 109.4 . . ?
H1C C1 H1D 108.0 . . ?
N2 C2 C1 108.2(5) . . ?
N2 C2 H2A 110.1 . . ?
C1 C2 H2A 110.1 . . ?
N2 C2 H2B 110.1 . . ?
C1 C2 H2B 110.1 . . ?
H2A C2 H2B 108.4 . . ?
N2 C3 C4 109.0(5) . . ?
N2 C3 H3C 109.9 . . ?
C4 C3 H3C 109.9 . . ?
N2 C3 H3D 109.9 . . ?
C4 C3 H3D 109.9 . . ?
H3C C3 H3D 108.3 . . ?
N3 C4 C3 109.8(5) . . ?
N3 C4 H4C 109.7 . . ?
C3 C4 H4C 109.7 . . ?
N3 C4 H4D 109.7 . . ?
C3 C4 H4D 109.7 . . ?
H4C C4 H4D 108.2 . . ?
N4 C5 C6 110.7(5) . . ?
N4 C5 H5A 109.5 . . ?
C6 C5 H5A 109.5 . . ?
N4 C5 H5B 109.5 . . ?
C6 C5 H5B 109.5 . . ?
H5A C5 H5B 108.1 . . ?
N5 C6 C5 109.0(5) . . ?
N5 C6 H6C 109.9 . . ?
C5 C6 H6C 109.9 . . ?
N5 C6 H6D 109.9 . . ?
C5 C6 H6D 109.9 . . ?
H6C C6 H6D 108.3 . . ?
N5 C7 C8 109.8(5) . . ?
N5 C7 H7C 109.7 . . ?
C8 C7 H7C 109.7 . . ?
N5 C7 H7D 109.7 . . ?
C8 C7 H7D 109.7 . . ?
H7C C7 H7D 108.2 . . ?
N6 C8 C7 109.1(5) . . ?
N6 C8 H8A 109.9 . . ?
C7 C8 H8A 109.9 . . ?
N6 C8 H8B 109.9 . . ?
C7 C8 H8B 109.9 . . ?
H8A C8 H8B 108.3 . . ?
C10 C9 N7 107.6(15) . . ?
C10 C9 H9A 110.2 . . ?
N7 C9 H9A 110.2 . . ?
C10 C9 H9B 110.2 . . ?
N7 C9 H9B 110.2 . . ?
H9A C9 H9B 108.5 . . ?
C9 C10 N8 110.8(14) . . ?
C9 C10 H10A 109.5 . . ?
N8 C10 H10A 109.5 . . ?
C9 C10 H10B 109.5 . . ?
N8 C10 H10B 109.5 . . ?
H10A C10 H10B 108.1 . . ?
N8 C11 C11 112.9(6) . 2_554 ?
N8 C11 H11A 108.1 . . ?
C11 C11 H11A 108.3 2_554 . ?
N8 C11 H11B 110.1 . . ?
C11 C11 H11B 109.3 2_554 . ?
H11A C11 H11B 108.0 . . ?

loop_
_geom_bond_atom_site_label_1
_geom_bond_atom_site_label_2
_geom_bond_distance
_geom_bond_site_symmetry_2
_geom_bond_publ_flag
Zn1 O21 1.967(3) . ?
Zn1 N3 2.045(4) . ?
Zn1 N1 2.075(5) . ?
Zn1 N2 2.188(5) . ?
Zn1 O8 2.248(3) . ?
Zn2 N4 2.048(5) . ?
Zn2 N8 2.065(5) . ?
Zn2 N6 2.089(5) . ?
Zn2 N7 2.135(6) . ?
Zn2 N5 2.196(5) . ?
As1 O4 1.762(3) . ?
As1 O5 1.770(3) . ?
As1 O14 1.773(3) . ?
As2 O7 1.751(3) . ?
As2 O5 1.793(3) 2 ?
As2 O15 1.802(3) . ?
V1 O11 1.616(3) . ?
V1 O9 1.927(3) 2 ?
V1 O10 1.932(3) . ?
V1 O15 1.973(3) 2 ?
V1 O14 1.976(3) . ?
V1 V2 2.9627(13) 2 ?
V1 V7 3.0106(11) . ?
V1 V5 3.0109(12) 2 ?
V2 O20 1.620(4) . ?
V2 O13 1.954(3) . ?
V2 O9 1.967(3) . ?
V2 O16 1.971(3) . ?
V2 O10 1.978(3) 2 ?
V2 V3 2.9417(12) . ?
V2 V1 2.9627(13) 2 ?
V3 O6 1.610(3) . ?
V3 O13 1.909(3) . ?
V3 O16 1.935(3) . ?
V3 O7 1.991(3) 2 ?
V3 O4 1.991(3) . ?
V3 V4 3.0072(11) 2 ?
V3 V6 3.0427(11) . ?
V4 O2 1.604(4) . ?
V4 O13 1.931(3) 2 ?
V4 O19 1.949(3) . ?
V4 O18 1.970(3) . ?
V4 O7 2.019(3) . ?
V4 V8 2.9614(11) . ?
V4 V3 3.0072(11) 2 ?
V5 O1 1.623(3) . ?
V5 O9 1.917(3) . ?
V5 O12 1.937(3) . ?
V5 O18 1.947(3) . ?
V5 O15 1.998(3) . ?
V5 V8 2.9249(12) . ?
V5 V1 3.0109(12) 2 ?
V6 O3 1.615(3) . ?
V6 O16 1.910(3) . ?
V6 O12 1.944(3) . ?
V6 O17 1.971(3) . ?
V6 O4 2.024(3) . ?
V6 V8 2.9105(12) . ?
V7 O8 1.636(3) . ?
V7 O10 1.912(3) . ?
V7 O19 1.917(3) . ?
V7 O17 1.951(3) . ?
V7 O14 1.988(3) . ?
V7 V8 2.9262(12) . ?
V8 O21 1.674(3) 2_565 ?
V8 O12 1.913(3) . ?
V8 O19 1.922(3) . ?
V8 O17 1.923(3) . ?
V8 O18 1.930(3) . ?
N1 C1 1.480(8) . ?
N1 H1A 0.9000 . ?
N1 H1B 0.9000 . ?
N2 C3 1.467(8) . ?
N2 C2 1.474(7) . ?
N2 H2C 0.9100 . ?
N3 C4 1.463(7) . ?
N3 H3A 0.9000 . ?
N3 H3B 0.9000 . ?
N4 C5 1.464(9) . ?
N4 H4A 0.9000 . ?
N4 H4B 0.9000 . ?
N5 C7 1.469(8) . ?
N5 C6 1.482(8) . ?
N5 H5C 0.9100 . ?
N6 C8 1.494(8) . ?
N6 H6A 0.9000 . ?
N6 H6B 0.9000 . ?
N7 C9 1.59(2) . ?
N7 H7A 0.9000 . ?
N7 H7B 0.9000 . ?
N8 C11 1.454(8) . ?
N8 C10 1.518(17) . ?
N8 H8C 0.9100 . ?
C1 C2 1.517(9) . ?
C1 H1C 0.9700 . ?
C1 H1D 0.9700 . ?
C2 H2A 0.9700 . ?
C2 H2B 0.9700 . ?
C3 C4 1.500(8) . ?
C3 H3C 0.9700 . ?
C3 H3D 0.9700 . ?
C4 H4C 0.9700 . ?
C4 H4D 0.9700 . ?
C5 C6 1.504(10) . ?
C5 H5A 0.9700 . ?
C5 H5B 0.9700 . ?
C6 H6C 0.9700 . ?
C6 H6D 0.9700 . ?
C7 C8 1.532(9) . ?
C7 H7C 0.9700 . ?
C7 H7D 0.9700 . ?
C8 H8A 0.9700 . ?
C8 H8B 0.9700 . ?
C9 C10 1.51(3) . ?
C9 H9A 0.9700 . ?
C9 H9B 0.9700 . ?
C10 H10A 0.9700 . ?
C10 H10B 0.9700 . ?
C11 C11 1.536(13) 2_554 ?
C11 H11A 0.9600 . ?
C11 H11B 0.9601 . ?
O3W O5W 1.307(19) . ?
O3W O4W 1.57(2) . ?
